data_7710462
loop_
_publ_author_name
'Dong, Wen-Shuai'
'Cao , Wen-Li'
'Tariq, Qamar-un- Nisa'
'Wu, Xiaowei'
'Hu, Yong'
'Zhang, Chao'
'Zhang, Jianguo'

_publ_section_title
;
 Energetic bimetallic complexes as catalysts affect the thermal
 decomposition of ammonium perchlorate
;
_journal_name_full 'Dalton Transactions'
_journal_paper_doi 10.1039/D2DT00593J
_journal_year 2022
_chemical_formula_moiety 'C6 H12 K2 N8 O16 Zn'
_chemical_formula_sum 'C6 H12 K2 N8 O16 Zn'
_chemical_formula_weight 595.81
_space_group_crystal_system triclinic
_space_group_IT_number 2
_space_group_name_Hall '-P 1'
_space_group_name_H-M_alt 'P -1'
_atom_sites_solution_hydrogens mixed
_atom_sites_solution_primary direct
_audit_creation_date 2022-05-31
_audit_creation_method
;
Olex2 1.5-alpha
(compiled 2022.04.07 svn.rca3783a0 for OlexSys, GUI svn.r6498)
;
_audit_update_record
;
2022-06-03 deposited with the CCDC.	2022-06-06 downloaded from the CCDC.
;
_cell_angle_alpha 114.322(5)
_cell_angle_beta 93.987(2)
_cell_angle_gamma 110.450(4)
_cell_formula_units_Z 2
_cell_length_a 9.6977(9)
_cell_length_b 10.0862(11)
_cell_length_c 11.8631(12)
_cell_measurement_reflns_used 2299
_cell_measurement_temperature 293(2)
_cell_measurement_theta_max 28.385
_cell_measurement_theta_min 2.449
_cell_volume 959.28(18)
_computing_cell_refinement 'Bruker SMART'
_computing_data_collection 'Bruker SMART'
_computing_data_reduction 'Bruker SAINT'
_computing_molecular_graphics 'Olex2 1.5-alpha (Dolomanov et al., 2009)'
_computing_publication_material 'Olex2 1.5-alpha (Dolomanov et al., 2009)'
_computing_structure_refinement 'SHELXL 2018/3 (Sheldrick, 2015)'
_computing_structure_solution 'SIR2004  (Burla et al.,  2007)'
_diffrn_ambient_temperature 293(2)
_diffrn_measured_fraction_theta_full 0.977
_diffrn_measured_fraction_theta_max 0.977
_diffrn_measurement_device_type 'CCD area detector'
_diffrn_measurement_method 'phi and omega scans'
_diffrn_radiation_type MoK\a
_diffrn_radiation_wavelength 0.71073
_diffrn_reflns_av_R_equivalents 0.0248
_diffrn_reflns_av_unetI/netI 0.0497
_diffrn_reflns_Laue_measured_fraction_full 0.977
_diffrn_reflns_Laue_measured_fraction_max 0.977
_diffrn_reflns_limit_h_max 8
_diffrn_reflns_limit_h_min -11
_diffrn_reflns_limit_k_max 11
_diffrn_reflns_limit_k_min -12
_diffrn_reflns_limit_l_max 14
_diffrn_reflns_limit_l_min -13
_diffrn_reflns_number 4807
_diffrn_reflns_point_group_measured_fraction_full 0.977
_diffrn_reflns_point_group_measured_fraction_max 0.977
_diffrn_reflns_theta_full 25.016
_diffrn_reflns_theta_max 25.016
_diffrn_reflns_theta_min 2.302
_exptl_absorpt_coefficient_mu 1.817
_exptl_absorpt_correction_T_max 0.7127
_exptl_absorpt_correction_T_min 0.6118
_exptl_absorpt_correction_type multi-scan
_exptl_absorpt_process_details sadabs
_exptl_crystal_colour yellow
_exptl_crystal_colour_primary yellow
_exptl_crystal_density_diffrn 2.063
_exptl_crystal_density_meas 2.063
_exptl_crystal_density_method 'not measured'
_exptl_crystal_description block
_exptl_crystal_F_000 600
_exptl_crystal_size_max 0.3
_exptl_crystal_size_mid 0.23
_exptl_crystal_size_min 0.2
_refine_diff_density_max 0.872
_refine_diff_density_min -0.881
_refine_diff_density_rms 0.093
_refine_ls_extinction_method none
_refine_ls_goodness_of_fit_ref 1.049
_refine_ls_hydrogen_treatment mixed
_refine_ls_matrix_type full
_refine_ls_number_parameters 305
_refine_ls_number_reflns 3317
_refine_ls_number_restraints 4
_refine_ls_restrained_S_all 1.049
_refine_ls_R_factor_all 0.0563
_refine_ls_R_factor_gt 0.0430
_refine_ls_shift/su_max 0.000
_refine_ls_shift/su_mean 0.000
_refine_ls_structure_factor_coef Fsqd
_refine_ls_weighting_details 'w=1/[\s^2^(Fo^2^)+(0.0607P)^2^+0.4721P] where P=(Fo^2^+2Fc^2^)/3'
_refine_ls_weighting_scheme calc
_refine_ls_wR_factor_gt 0.1088
_refine_ls_wR_factor_ref 0.1153
_reflns_Friedel_coverage 0.000
_reflns_number_gt 2630
_reflns_number_total 3317
_reflns_threshold_expression 'I > 2\s(I)'
_cod_data_source_file d2dt00593j2.cif
_cod_data_source_block 200922e
_cod_original_cell_volume 959.28(17)
_cod_database_code 7710462
_shelx_shelxl_version_number 2018/3
_shelx_space_group_comment
;
The symmetry employed for this shelxl refinement is uniquely defined
by the following loop, which should always be used as a source of
symmetry information in preference to the above space-group names.
They are only intended as comments.
;
_shelx_estimated_absorpt_t_max 0.713
_shelx_estimated_absorpt_t_min 0.612
_olex2_refinement_description
;
1. Fixed Uiso
 At 1.2 times of:
  {H16A,H16B} of O16, {H12A,H12B} of O12, {H15A,H15B} of O15, {H13A,H13B} of O13
 At 1.5 times of:
  {H14A,H14B} of O14, {H11A,H11B} of O11
2. Restrained distances
 O11-H11A = O11-H11B
 0.85 with sigma of 0.02
 H11A-H11B
 1.34 with sigma of 0.04
 Zn1-H11A \\sim Zn1-H11B
 with sigma of 0.02
3.a Riding coordinates:
 O12(H12A,H12B), O13(H13A,H13B), O16(H16A,H16B)
3.b Rotating group:
 O14(H14A,H14B)
3.c Secondary CH2 refined with riding coordinates:
 O15(H15A,H15B)
;
_olex2_submission_special_instructions 'No special instructions were received'

loop_
_space_group_symop_operation_xyz
'x, y, z'
'-x, -y, -z'

loop_
_atom_site_label
_atom_site_type_symbol
_atom_site_fract_x
_atom_site_fract_y
_atom_site_fract_z
_atom_site_U_iso_or_equiv
_atom_site_adp_type
_atom_site_occupancy
_atom_site_site_symmetry_order
_atom_site_calc_flag
_atom_site_refinement_flags_posn
_atom_site_refinement_flags_adp
_atom_site_refinement_flags_occupancy
_atom_site_disorder_assembly
_atom_site_disorder_group
Zn1 Zn 0.25752(5) 0.01379(5) 0.25552(4) 0.02232(16) Uani 1 1 d D . . . .
K1 K 0.62634(11) 0.52878(11) 0.36142(9) 0.0350(3) Uani 1 1 d . . . . .
K2 K 0.14125(12) 0.54787(12) 0.17795(10) 0.0423(3) Uani 1 1 d . . . . .
N1 N 0.6709(4) -0.1409(4) 0.0779(3) 0.0306(8) Uani 1 1 d . . . . .
N2 N 0.6665(4) -0.0100(4) 0.0839(3) 0.0295(8) Uani 1 1 d . . . . .
N3 N 0.5412(4) 0.1569(4) 0.1767(3) 0.0233(7) Uani 1 1 d . . . . .
N4 N 0.5609(4) -0.3298(4) 0.1531(3) 0.0275(8) Uani 1 1 d . . . . .
N5 N -0.1896(4) 0.1089(4) 0.4132(3) 0.0308(8) Uani 1 1 d . . . . .
N6 N -0.1746(4) -0.0186(4) 0.4051(3) 0.0306(8) Uani 1 1 d . . . . .
N7 N -0.0267(4) -0.1619(4) 0.3220(3) 0.0252(7) Uani 1 1 d . . . . .
N8 N -0.0830(4) 0.3160(4) 0.3529(3) 0.0273(8) Uani 1 1 d . . . . .
O1 O 0.3851(3) -0.1135(3) 0.2471(3) 0.0289(6) Uani 1 1 d . . . . .
O2 O 0.4451(3) 0.1874(3) 0.2398(3) 0.0299(7) Uani 1 1 d . . . . .
O3 O 0.6194(3) 0.2538(3) 0.1442(3) 0.0343(7) Uani 1 1 d . . . . .
O4 O 0.4673(4) -0.3798(4) 0.2083(3) 0.0452(8) Uani 1 1 d . . . . .
O5 O 0.6496(4) -0.3905(4) 0.1154(3) 0.0485(9) Uani 1 1 d . . . . .
O6 O 0.1160(3) 0.1239(3) 0.2628(3) 0.0291(6) Uani 1 1 d . . . . .
O7 O 0.0813(3) -0.1741(3) 0.2698(3) 0.0306(7) Uani 1 1 d . . . . .
O8 O -0.0998(3) -0.2649(4) 0.3501(3) 0.0391(8) Uani 1 1 d . . . . .
O9 O -0.1723(4) 0.3720(4) 0.3984(3) 0.0434(8) Uani 1 1 d . . . . .
O10 O 0.0073(4) 0.3712(4) 0.2992(3) 0.0469(9) Uani 1 1 d . . . . .
O11 O 0.3383(3) 0.1489(3) 0.4567(3) 0.0275(6) Uani 1 1 d D . . . .
H11A H 0.429(2) 0.171(5) 0.485(3) 0.041 Uiso 1 1 d D U . . .
H11B H 0.284(4) 0.108(4) 0.497(3) 0.041 Uiso 1 1 d D U . . .
O12 O 0.1761(3) -0.1169(3) 0.0550(3) 0.0287(6) Uani 1 1 d . . . . .
H12A H 0.227600 -0.076652 0.012978 0.034 Uiso 1 1 d R U . . .
H12B H 0.082330 -0.153982 0.019758 0.034 Uiso 1 1 d R U . . .
O13 O 0.1221(3) 0.2331(4) 0.0637(3) 0.0348(7) Uani 1 1 d . . . . .
H13A H 0.131447 0.202987 0.119894 0.042 Uiso 1 1 d R U . . .
H13B H 0.191397 0.227627 0.024214 0.042 Uiso 1 1 d R U . . .
O14 O 0.3681(3) 0.7774(3) 0.4355(3) 0.0336(7) Uani 1 1 d . . . . .
H14A H 0.421921 0.861157 0.429937 0.050 Uiso 1 1 d R U . . .
H14B H 0.289242 0.791452 0.454087 0.050 Uiso 1 1 d R U . . .
O15 O 0.3425(3) 0.4702(4) 0.4063(3) 0.0394(8) Uani 1 1 d . . . . .
H15A H 0.268069 0.367441 0.339990 0.047 Uiso 1 1 calc R U . . .
H15B H 0.311332 0.553019 0.409701 0.047 Uiso 1 1 calc R U . . .
O16 O -0.1553(4) 0.4389(4) 0.0467(3) 0.0463(9) Uani 1 1 d . . . . .
H16A H -0.197109 0.497523 0.089844 0.056 Uiso 1 1 d R U . . .
H16B H -0.206849 0.343333 0.032044 0.056 Uiso 1 1 d R U . . .
C1 C 0.5588(4) 0.0187(5) 0.1492(4) 0.0238(9) Uani 1 1 d . . . . .
C2 C 0.4887(4) -0.1003(5) 0.1862(4) 0.0254(9) Uani 1 1 d . . . . .
C3 C 0.5660(5) -0.1985(5) 0.1380(4) 0.0242(9) Uani 1 1 d . . . . .
C4 C -0.0587(4) -0.0305(5) 0.3468(4) 0.0238(9) Uani 1 1 d . . . . .
C5 C 0.0063(4) 0.0946(5) 0.3153(4) 0.0262(9) Uani 1 1 d . . . . .
C6 C -0.0837(4) 0.1797(5) 0.3596(4) 0.0237(9) Uani 1 1 d . . . . .

loop_
_atom_site_aniso_label
_atom_site_aniso_U_11
_atom_site_aniso_U_22
_atom_site_aniso_U_33
_atom_site_aniso_U_23
_atom_site_aniso_U_13
_atom_site_aniso_U_12
Zn1 0.0220(3) 0.0239(3) 0.0280(3) 0.0146(2) 0.0121(2) 0.0129(2)
K1 0.0388(6) 0.0265(5) 0.0403(6) 0.0166(4) 0.0146(4) 0.0123(4)
K2 0.0474(6) 0.0354(6) 0.0454(6) 0.0214(5) 0.0093(5) 0.0160(5)
N1 0.031(2) 0.038(2) 0.0284(19) 0.0151(17) 0.0109(16) 0.0188(17)
N2 0.0260(18) 0.0336(19) 0.032(2) 0.0183(16) 0.0104(15) 0.0122(16)
N3 0.0216(17) 0.0242(17) 0.0246(18) 0.0121(14) 0.0084(14) 0.0087(14)
N4 0.0296(19) 0.0280(18) 0.0276(19) 0.0107(16) 0.0075(16) 0.0177(16)
N5 0.030(2) 0.041(2) 0.0278(19) 0.0158(17) 0.0103(16) 0.0211(17)
N6 0.0265(19) 0.035(2) 0.035(2) 0.0194(17) 0.0120(16) 0.0122(16)
N7 0.0204(17) 0.0226(17) 0.0289(19) 0.0122(15) 0.0075(15) 0.0045(14)
N8 0.0261(19) 0.0294(18) 0.032(2) 0.0160(16) 0.0103(16) 0.0144(16)
O1 0.0306(16) 0.0355(16) 0.0344(16) 0.0217(14) 0.0193(13) 0.0199(13)
O2 0.0320(16) 0.0258(15) 0.0394(17) 0.0166(13) 0.0203(14) 0.0161(13)
O3 0.0352(17) 0.0285(15) 0.0418(18) 0.0215(14) 0.0178(14) 0.0082(13)
O4 0.051(2) 0.050(2) 0.060(2) 0.0403(19) 0.0288(18) 0.0282(17)
O5 0.050(2) 0.046(2) 0.066(2) 0.0249(18) 0.0217(18) 0.0365(18)
O6 0.0260(15) 0.0351(16) 0.0349(16) 0.0197(14) 0.0159(13) 0.0164(13)
O7 0.0297(16) 0.0238(15) 0.0444(18) 0.0165(13) 0.0205(14) 0.0150(13)
O8 0.0370(18) 0.0343(17) 0.050(2) 0.0284(16) 0.0180(15) 0.0075(14)
O9 0.049(2) 0.0482(19) 0.051(2) 0.0224(17) 0.0222(17) 0.0376(17)
O10 0.047(2) 0.050(2) 0.067(2) 0.0416(19) 0.0287(19) 0.0249(17)
O11 0.0251(15) 0.0305(15) 0.0314(16) 0.0180(13) 0.0121(13) 0.0111(13)
O12 0.0252(15) 0.0326(16) 0.0302(16) 0.0172(13) 0.0116(12) 0.0103(13)
O13 0.0323(17) 0.0483(19) 0.0368(17) 0.0245(15) 0.0177(14) 0.0233(15)
O14 0.0327(16) 0.0417(17) 0.0416(18) 0.0254(15) 0.0206(14) 0.0227(14)
O15 0.0331(17) 0.0362(18) 0.047(2) 0.0164(15) 0.0096(15) 0.0162(14)
O16 0.044(2) 0.0330(17) 0.074(3) 0.0305(17) 0.0311(18) 0.0199(15)
C1 0.026(2) 0.024(2) 0.024(2) 0.0115(17) 0.0049(17) 0.0133(17)
C2 0.024(2) 0.030(2) 0.024(2) 0.0137(18) 0.0063(17) 0.0112(18)
C3 0.030(2) 0.026(2) 0.023(2) 0.0112(17) 0.0080(17) 0.0185(18)
C4 0.022(2) 0.026(2) 0.029(2) 0.0155(18) 0.0077(17) 0.0132(17)
C5 0.024(2) 0.027(2) 0.026(2) 0.0118(18) 0.0048(17) 0.0094(18)
C6 0.026(2) 0.026(2) 0.023(2) 0.0107(17) 0.0090(17) 0.0160(17)

loop_
_atom_type_symbol
_atom_type_description
_atom_type_scat_dispersion_real
_atom_type_scat_dispersion_imag
_atom_type_scat_source
C C 0.0033 0.0016 'International Tables Vol C Tables 4.2.6.8 and 6.1.1.4'
H H 0.0000 0.0000 'International Tables Vol C Tables 4.2.6.8 and 6.1.1.4'
K K 0.2009 0.2494 'International Tables Vol C Tables 4.2.6.8 and 6.1.1.4'
N N 0.0061 0.0033 'International Tables Vol C Tables 4.2.6.8 and 6.1.1.4'
O O 0.0106 0.0060 'International Tables Vol C Tables 4.2.6.8 and 6.1.1.4'
Zn Zn 0.2839 1.4301 'International Tables Vol C Tables 4.2.6.8 and 6.1.1.4'

loop_
_geom_angle_atom_site_label_1
_geom_angle_atom_site_label_2
_geom_angle_atom_site_label_3
_geom_angle
_geom_angle_site_symmetry_1
_geom_angle_site_symmetry_3
_geom_angle_publ_flag
O1 Zn1 K2 47.81(8) . 1_545 y
O1 Zn1 O2 88.91(11) . . y
O1 Zn1 O7 85.54(10) . . y
O1 Zn1 O11 91.80(11) . . y
O1 Zn1 O12 89.26(11) . . y
O2 Zn1 K2 133.88(7) . 1_545 y
O2 Zn1 O7 174.45(9) . . y
O6 Zn1 K2 127.42(8) . 1_545 y
O6 Zn1 O1 175.16(10) . . y
O6 Zn1 O2 95.88(11) . . y
O6 Zn1 O7 89.67(11) . . y
O6 Zn1 O11 89.00(11) . . y
O6 Zn1 O12 89.99(11) . . y
O7 Zn1 K2 40.80(7) . 1_545 y
O11 Zn1 K2 105.28(8) . 1_545 y
O11 Zn1 O2 88.56(11) . . y
O11 Zn1 O7 91.81(11) . . y
O12 Zn1 K2 75.81(8) . 1_545 y
O12 Zn1 O2 90.96(11) . . y
O12 Zn1 O7 88.76(11) . . y
O12 Zn1 O11 178.83(10) . . y
N4 K1 K1 127.51(7) 1_565 2_666 y
O2 K1 K1 77.43(6) . 2_666 y
O2 K1 N4 108.39(9) . 1_565 y
O2 K1 O4 100.50(9) . 1_565 y
O2 K1 O5 103.22(9) . 1_565 y
O2 K1 O9 72.04(9) . 1_655 y
O3 K1 K1 120.62(7) . 2_666 y
O3 K1 N4 87.47(8) . 1_565 y
O3 K1 O2 44.09(8) . . y
O3 K1 O4 94.27(9) . 1_565 y
O3 K1 O5 71.57(8) . 1_565 y
O3 K1 O9 61.46(9) . 1_655 y
O4 K1 K1 107.90(7) 1_565 2_666 y
O4 K1 N4 20.43(8) 1_565 1_565 y
O4 K1 O5 39.63(8) 1_565 1_565 y
O4 K1 O9 152.34(10) 1_565 1_655 y
O5 K1 K1 147.50(7) 1_565 2_666 y
O5 K1 N4 20.80(7) 1_565 1_565 y
O8 K1 K1 140.12(8) 1_665 2_666 y
O8 K1 N4 69.33(9) 1_665 1_565 y
O8 K1 O2 136.58(9) 1_665 . y
O8 K1 O3 93.22(9) 1_665 . y
O8 K1 O4 88.16(10) 1_665 1_565 y
O8 K1 O5 58.69(9) 1_665 1_565 y
O8 K1 O9 80.73(10) 1_665 1_655 y
O9 K1 K1 96.61(7) 1_655 2_666 y
O9 K1 N4 135.47(9) 1_655 1_565 y
O9 K1 O5 114.71(8) 1_655 1_565 y
O15 K1 K1 37.78(7) . 2_666 y
O15 K1 K1 37.74(6) 2_666 2_666 y
O15 K1 N4 154.96(9) 2_666 1_565 y
O15 K1 N4 93.24(9) . 1_565 y
O15 K1 O2 89.21(9) 2_666 . y
O15 K1 O2 70.70(8) . . y
O15 K1 O3 117.32(9) 2_666 . y
O15 K1 O3 110.26(9) . . y
O15 K1 O4 72.81(9) . 1_565 y
O15 K1 O4 141.37(9) 2_666 1_565 y
O15 K1 O5 167.26(10) 2_666 1_565 y
O15 K1 O5 110.97(9) . 1_565 y
O15 K1 O8 110.13(10) 2_666 1_665 y
O15 K1 O8 150.40(9) . 1_665 y
O15 K1 O9 125.91(10) . 1_655 y
O15 K1 O9 66.17(9) 2_666 1_655 y
O15 K1 O15 75.52(10) . 2_666 y
Zn1 K2 K2 82.33(3) 1_565 2_565 y
Zn1 K2 H14B 64.9 1_565 . y
K2 K2 H14B 143.5 2_565 . y
O1 K2 Zn1 29.21(5) 1_565 1_565 y
O1 K2 K2 98.62(6) 1_565 2_565 y
O1 K2 H14B 60.2 1_565 . y
O4 K2 Zn1 86.96(7) 1_565 1_565 y
O4 K2 K2 121.12(8) 1_565 2_565 y
O4 K2 O1 57.75(8) 1_565 1_565 y
O4 K2 O14 58.75(9) 1_565 . y
O4 K2 H14B 74.8 1_565 . y
O7 K2 Zn1 29.45(6) 1_565 1_565 y
O7 K2 K2 80.28(7) 1_565 2_565 y
O7 K2 O1 56.86(7) 1_565 1_565 y
O7 K2 O4 113.32(9) 1_565 1_565 y
O7 K2 O14 74.94(8) 1_565 . y
O7 K2 H14B 63.3 1_565 . y
O10 K2 Zn1 133.48(8) . 1_565 y
O10 K2 K2 117.10(9) . 2_565 y
O10 K2 O1 139.20(10) . 1_565 y
O10 K2 O4 111.88(9) . 1_565 y
O10 K2 O7 108.23(9) . 1_565 y
O10 K2 O13 66.06(9) . . y
O10 K2 O14 84.82(10) . . y
O10 K2 H14B 79.1 . . y
O13 K2 Zn1 160.17(7) . 1_565 y
O13 K2 K2 90.81(7) . 2_565 y
O13 K2 O1 136.12(8) . 1_565 y
O13 K2 O4 80.68(9) . 1_565 y
O13 K2 O7 165.85(9) . 1_565 y
O13 K2 O14 116.14(8) . . y
O13 K2 H14B 125.4 . . y
O14 K2 Zn1 68.92(6) . 1_565 y
O14 K2 K2 151.26(7) . 2_565 y
O14 K2 O1 55.42(8) . 1_565 y
O14 K2 H14B 16.2 . . y
O16 K2 Zn1 72.55(7) 2_565 1_565 y
O16 K2 Zn1 94.80(7) . 1_565 y
O16 K2 K2 36.44(7) . 2_565 y
O16 K2 K2 36.99(7) 2_565 2_565 y
O16 K2 O1 73.26(9) 2_565 1_565 y
O16 K2 O1 121.53(9) . 1_565 y
O16 K2 O4 156.27(10) . 1_565 y
O16 K2 O4 84.64(10) 2_565 1_565 y
O16 K2 O7 88.64(9) 2_565 1_565 y
O16 K2 O7 75.79(9) . 1_565 y
O16 K2 O10 147.53(11) 2_565 . y
O16 K2 O10 83.85(10) . . y
O16 K2 O13 90.80(9) 2_565 . y
O16 K2 O13 90.50(9) . . y
O16 K2 O14 143.35(9) . . y
O16 K2 O14 127.02(10) 2_565 . y
O16 K2 H14B 133.2 2_565 . y
O16 K2 H14B 127.2 . . y
O16 K2 O16 73.43(10) 2_565 . y
N2 N1 C3 108.5(3) . . ?
N1 N2 C1 107.6(3) . . ?
O2 N3 C1 119.5(3) . . ?
O3 N3 O2 119.6(3) . . ?
O3 N3 C1 120.9(3) . . ?
O4 N4 K1 55.1(2) . 1_545 ?
O4 N4 C3 117.9(3) . . ?
O5 N4 K1 74.8(2) . 1_545 ?
O5 N4 O4 121.8(4) . . ?
O5 N4 C3 120.3(4) . . ?
C3 N4 K1 147.0(2) . 1_545 ?
N6 N5 C6 108.6(3) . . ?
N5 N6 C4 107.4(3) . . ?
O7 N7 C4 118.9(3) . . ?
O8 N7 O7 119.9(3) . . ?
O8 N7 C4 121.2(3) . . ?
O9 N8 C6 119.4(3) . . ?
O10 N8 O9 123.6(3) . . ?
O10 N8 C6 117.0(3) . . ?
Zn1 O1 K2 102.98(10) . 1_545 ?
C2 O1 Zn1 117.9(3) . . ?
C2 O1 K2 119.5(2) . 1_545 ?
Zn1 O2 K1 140.89(12) . . ?
N3 O2 Zn1 124.8(2) . . ?
N3 O2 K1 92.9(2) . . ?
N3 O3 K1 94.5(2) . . ?
K1 O4 K2 122.65(11) 1_545 1_545 ?
N4 O4 K1 104.5(2) . 1_545 ?
N4 O4 K2 132.2(3) . 1_545 ?
N4 O5 K1 84.4(2) . 1_545 ?
C5 O6 Zn1 118.8(3) . . ?
Zn1 O7 K2 109.75(10) . 1_545 ?
N7 O7 Zn1 126.1(2) . . ?
N7 O7 K2 123.9(2) . 1_545 ?
N7 O8 K1 152.0(3) . 1_445 ?
N8 O9 K1 144.1(3) . 1_455 ?
N8 O10 K2 159.4(3) . . ?
Zn1 O11 K1 132.48(12) . 2_666 ?
Zn1 O11 H11A 115(2) . . ?
Zn1 O11 H11B 114(2) . . ?
K1 O11 H11A 91(3) 2_666 . ?
K1 O11 H11B 91(3) 2_666 . ?
H11A O11 H11B 109(4) . . ?
Zn1 O12 H12A 115.8 . . ?
Zn1 O12 H12B 120.8 . . ?
H12A O12 H12B 108.3 . . ?
K2 O13 H13A 110.6 . . ?
K2 O13 H13B 110.6 . . ?
H13A O13 H13B 108.8 . . ?
K2 O14 H14A 106.3 . . ?
K2 O14 H14B 80.4 . . ?
H14A O14 H14B 104.1 . . ?
K1 O15 K1 104.49(10) . 2_666 ?
K1 O15 H15A 110.9 2_666 . ?
K1 O15 H15A 110.9 . . ?
K1 O15 H15B 110.9 . . ?
K1 O15 H15B 110.9 2_666 . ?
H15A O15 H15B 108.9 . . ?
K2 O16 K2 106.57(10) 2_565 . ?
K2 O16 H16A 110.4 2_565 . ?
K2 O16 H16A 110.6 . . ?
K2 O16 H16B 110.3 2_565 . ?
K2 O16 H16B 110.4 . . ?
H16A O16 H16B 108.7 . . ?
N2 C1 C2 112.0(3) . . ?
N3 C1 N2 118.7(4) . . ?
N3 C1 C2 129.2(4) . . ?
O1 C2 C1 129.6(4) . . ?
O1 C2 C3 130.2(4) . . ?
C3 C2 C1 100.2(3) . . ?
N1 C3 N4 118.3(3) . . ?
N1 C3 C2 111.7(3) . . ?
N4 C3 C2 129.7(4) . . ?
N6 C4 N7 117.9(3) . . ?
N6 C4 C5 112.7(3) . . ?
N7 C4 C5 129.4(4) . . ?
O6 C5 C4 130.3(4) . . ?
O6 C5 C6 129.7(4) . . ?
C6 C5 C4 100.0(3) . . ?
N5 C6 N8 118.6(3) . . ?
N5 C6 C5 111.4(3) . . ?
N8 C6 C5 130.0(4) . . ?

loop_
_geom_bond_atom_site_label_1
_geom_bond_atom_site_label_2
_geom_bond_distance
_geom_bond_site_symmetry_2
_geom_bond_publ_flag
Zn1 K2 4.0980(12) 1_545 y
Zn1 O1 2.053(3) . y
Zn1 O2 2.121(3) . y
Zn1 O6 2.031(3) . y
Zn1 O7 2.141(3) . y
Zn1 O11 2.117(3) . y
Zn1 O12 2.109(3) . y
K1 K1 4.342(2) 2_666 y
K1 N4 3.444(4) 1_565 y
K1 O2 2.890(3) . y
K1 O3 2.880(3) . y
K1 O4 2.917(3) 1_565 y
K1 O5 3.340(4) 1_565 y
K1 O8 2.796(3) 1_665 y
K1 O9 3.019(3) 1_655 y
K1 O15 2.745(3) . y
K1 O15 2.747(3) 2_666 y
K2 K2 4.410(2) 2_565 y
K2 O1 3.116(3) 1_565 y
K2 O4 2.945(4) 1_565 y
K2 O7 2.845(3) 1_565 y
K2 O10 2.772(3) . y
K2 O13 2.821(3) . y
K2 O14 3.036(3) . y
K2 H14B 3.0132 . y
K2 O16 2.733(4) 2_565 y
K2 O16 2.768(3) . y
N1 N2 1.309(5) . ?
N1 C3 1.382(5) . ?
N2 C1 1.383(5) . ?
N3 O2 1.277(4) . ?
N3 O3 1.229(4) . ?
N3 C1 1.371(5) . ?
N4 O4 1.241(4) . ?
N4 O5 1.229(4) . ?
N4 C3 1.393(5) . ?
N5 N6 1.310(5) . ?
N5 C6 1.386(5) . ?
N6 C4 1.375(5) . ?
N7 O7 1.270(4) . ?
N7 O8 1.223(4) . ?
N7 C4 1.385(5) . ?
N8 O9 1.231(4) . ?
N8 O10 1.230(4) . ?
N8 C6 1.407(5) . ?
O1 C2 1.279(5) . ?
O6 C5 1.277(5) . ?
O11 H11A 0.832(18) . ?
O11 H11B 0.852(18) . ?
O12 H12A 0.8500 . ?
O12 H12B 0.8500 . ?
O13 H13A 0.8503 . ?
O13 H13B 0.8500 . ?
O14 H14A 0.8567 . ?
O14 H14B 0.8529 . ?
O15 H15A 0.9700 . ?
O15 H15B 0.9700 . ?
O16 H16A 0.8500 . ?
O16 H16B 0.8500 . ?
C1 C2 1.415(5) . ?
C2 C3 1.408(5) . ?
C4 C5 1.413(5) . ?
C5 C6 1.411(5) . ?

loop_
_geom_hbond_atom_site_label_D
_geom_hbond_atom_site_label_H
_geom_hbond_atom_site_label_A
_geom_hbond_distance_DH
_geom_hbond_distance_HA
_geom_hbond_distance_DA
_geom_hbond_angle_DHA
_geom_hbond_site_symmetry_A
_geom_hbond_publ_flag
O12 H12A N2 0.85 1.87 2.722(4) 177.6 2_655 yes
O12 H12B O13 0.85 1.88 2.725(4) 177.4 2 yes
O13 H13A O6 0.85 2.14 2.986(4) 170.1 . yes
O13 H13B N1 0.85 2.05 2.864(4) 161.5 2_655 yes
O16 H16A O5 0.85 2.13 2.922(4) 155.1 1_465 yes
O16 H16B O3 0.85 2.38 2.980(4) 128.0 1_455 yes
O16 H16B O12 0.85 2.22 2.885(4) 134.6 2 yes

loop_
_geom_torsion_atom_site_label_1
_geom_torsion_atom_site_label_2
_geom_torsion_atom_site_label_3
_geom_torsion_atom_site_label_4
_geom_torsion
_geom_torsion_site_symmetry_1
_geom_torsion_site_symmetry_2
_geom_torsion_site_symmetry_3
_geom_torsion_site_symmetry_4
_geom_torsion_publ_flag
Zn1 O1 C2 C1 18.2(6) . . . . ?
Zn1 O1 C2 C3 -162.4(3) . . . . ?
Zn1 O6 C5 C4 -16.1(6) . . . . ?
Zn1 O6 C5 C6 163.2(3) . . . . ?
K1 N4 O4 K2 -170.5(4) 1_545 . . 1_545 ?
K1 N4 C3 N1 111.2(4) 1_545 . . . ?
K1 N4 C3 C2 -61.8(7) 1_545 . . . ?
K2 O1 C2 C1 144.5(4) 1_545 . . . ?
K2 O1 C2 C3 -36.1(5) 1_545 . . . ?
N1 N2 C1 N3 175.0(3) . . . . ?
N1 N2 C1 C2 -0.7(5) . . . . ?
N2 N1 C3 N4 -174.3(3) . . . . ?
N2 N1 C3 C2 -0.1(5) . . . . ?
N2 C1 C2 O1 -179.9(4) . . . . ?
N2 C1 C2 C3 0.6(4) . . . . ?
N3 C1 C2 O1 5.0(7) . . . . ?
N3 C1 C2 C3 -174.6(4) . . . . ?
N5 N6 C4 N7 -176.9(3) . . . . ?
N5 N6 C4 C5 0.3(5) . . . . ?
N6 N5 C6 N8 177.4(3) . . . . ?
N6 N5 C6 C5 -0.6(5) . . . . ?
N6 C4 C5 O6 178.9(4) . . . . ?
N6 C4 C5 C6 -0.6(4) . . . . ?
N7 C4 C5 O6 -4.4(7) . . . . ?
N7 C4 C5 C6 176.2(4) . . . . ?
O1 C2 C3 N1 -179.9(4) . . . . ?
O1 C2 C3 N4 -6.4(7) . . . . ?
O2 N3 O3 K1 30.8(3) . . . . ?
O2 N3 C1 N2 -178.2(3) . . . . ?
O2 N3 C1 C2 -3.3(6) . . . . ?
O3 N3 O2 Zn1 160.4(3) . . . . ?
O3 N3 O2 K1 -30.6(3) . . . . ?
O3 N3 C1 N2 -0.1(5) . . . . ?
O3 N3 C1 C2 174.8(4) . . . . ?
O4 N4 O5 K1 -30.1(4) . . . 1_545 ?
O4 N4 C3 N1 179.4(4) . . . . ?
O4 N4 C3 C2 6.3(6) . . . . ?
O5 N4 O4 K1 36.2(4) . . . 1_545 ?
O5 N4 O4 K2 -134.3(3) . . . 1_545 ?
O5 N4 C3 N1 1.2(6) . . . . ?
O5 N4 C3 C2 -171.9(4) . . . . ?
O6 C5 C6 N5 -178.8(4) . . . . ?
O6 C5 C6 N8 3.5(7) . . . . ?
O7 N7 O8 K1 -136.4(4) . . . 1_445 ?
O7 N7 C4 N6 -179.0(3) . . . . ?
O7 N7 C4 C5 4.4(6) . . . . ?
O8 N7 O7 Zn1 -163.5(3) . . . . ?
O8 N7 O7 K2 9.4(5) . . . 1_545 ?
O8 N7 C4 N6 0.6(6) . . . . ?
O8 N7 C4 C5 -176.0(4) . . . . ?
O9 N8 O10 K2 -15.9(11) . . . . ?
O9 N8 C6 N5 2.5(6) . . . . ?
O9 N8 C6 C5 -179.9(4) . . . . ?
O10 N8 O9 K1 36.1(7) . . . 1_455 ?
O10 N8 C6 N5 -176.5(4) . . . . ?
O10 N8 C6 C5 1.0(6) . . . . ?
C1 N3 O2 Zn1 -21.5(5) . . . . ?
C1 N3 O2 K1 147.6(3) . . . . ?
C1 N3 O3 K1 -147.4(3) . . . . ?
C1 C2 C3 N1 -0.3(4) . . . . ?
C1 C2 C3 N4 173.1(4) . . . . ?
C3 N1 N2 C1 0.4(4) . . . . ?
C3 N4 O4 K1 -142.0(3) . . . 1_545 ?
C3 N4 O4 K2 47.5(5) . . . 1_545 ?
C3 N4 O5 K1 148.0(3) . . . 1_545 ?
C4 N7 O7 Zn1 16.1(5) . . . . ?
C4 N7 O7 K2 -171.0(2) . . . 1_545 ?
C4 N7 O8 K1 44.0(7) . . . 1_445 ?
C4 C5 C6 N5 0.7(4) . . . . ?
C4 C5 C6 N8 -177.0(4) . . . . ?
C6 N5 N6 C4 0.2(4) . . . . ?
C6 N8 O9 K1 -142.8(4) . . . 1_455 ?
C6 N8 O10 K2 163.1(6) . . . . ?
